data_4506512
loop_
_publ_author_name
'Li, Lina'
'Wang, Shuyun'
'Chen, Tianliang'
'Sun, Zhihua'
'Luo, Junhua'
'Hong, Maochun'

_publ_section_title
;
 Solvent-Dependent Formation of Cd(II) Coordination Polymers Based on
 aC2-Symmetric Tricarboxylate Linker
;
_journal_issue 8
_journal_name_full 'Crystal Growth &amp; Design'
_journal_page_first 4109
_journal_paper_doi 10.1021/cg300617h
_journal_volume 12
_journal_year 2012
_chemical_formula_sum 'C36 H32 Cd3 N2 O16'
_chemical_formula_weight 1085.87
_chemical_name_systematic
; 
 ? 
;
_space_group_IT_number 2
_symmetry_cell_setting triclinic
_symmetry_space_group_name_Hall '-P 1'
_symmetry_space_group_name_H-M 'P -1'
_atom_sites_solution_hydrogens geom
_atom_sites_solution_primary direct
_atom_sites_solution_secondary difmap
_audit_creation_method SHELXL-97
_cell_angle_alpha 68.355(12)
_cell_angle_beta 79.645(16)
_cell_angle_gamma 70.702(14)
_cell_formula_units_Z 1
_cell_length_a 7.87330(1)
_cell_length_b 10.14320(1)
_cell_length_c 13.528
_cell_measurement_reflns_used 2372
_cell_measurement_temperature 293(2)
_cell_measurement_theta_max 27.5011
_cell_measurement_theta_min 2.7471
_cell_volume 945.69(11)
_computing_structure_refinement 'SHELXL-97 (Sheldrick, 1997)'
_computing_structure_solution 'SHELXS-97 (Sheldrick, 1990)'
_diffrn_ambient_temperature 293(2)
_diffrn_measured_fraction_theta_full 0.950
_diffrn_measured_fraction_theta_max 0.950
_diffrn_measurement_device_type CCD
_diffrn_measurement_method CCD_Profile_fitting
_diffrn_radiation_monochromator graphite
_diffrn_radiation_source 'fine-focus sealed tube'
_diffrn_radiation_type MoK\a
_diffrn_radiation_wavelength 0.71073
_diffrn_reflns_av_R_equivalents 0.0336
_diffrn_reflns_av_sigmaI/netI 0.0481
_diffrn_reflns_limit_h_max 9
_diffrn_reflns_limit_h_min -9
_diffrn_reflns_limit_k_max 12
_diffrn_reflns_limit_k_min -12
_diffrn_reflns_limit_l_max 16
_diffrn_reflns_limit_l_min -15
_diffrn_reflns_number 7116
_diffrn_reflns_theta_full 25.00
_diffrn_reflns_theta_max 25.00
_diffrn_reflns_theta_min 2.75
_exptl_absorpt_coefficient_mu 1.748
_exptl_absorpt_correction_T_max 1.0000
_exptl_absorpt_correction_T_min 0.8330
_exptl_absorpt_correction_type multi-scan
_exptl_crystal_colour White
_exptl_crystal_density_diffrn 1.907
_exptl_crystal_density_method 'not measured'
_exptl_crystal_description Prism
_exptl_crystal_F_000 534
_exptl_crystal_size_max 0.2000
_exptl_crystal_size_mid 0.1200
_exptl_crystal_size_min 0.1000
_refine_diff_density_max 2.739
_refine_diff_density_min -1.647
_refine_diff_density_rms 0.203
_refine_ls_extinction_method none
_refine_ls_goodness_of_fit_ref 1.210
_refine_ls_hydrogen_treatment constr
_refine_ls_matrix_type full
_refine_ls_number_parameters 259
_refine_ls_number_reflns 3170
_refine_ls_number_restraints 0
_refine_ls_restrained_S_all 1.210
_refine_ls_R_factor_all 0.0724
_refine_ls_R_factor_gt 0.0668
_refine_ls_shift/su_max 0.000
_refine_ls_shift/su_mean 0.000
_refine_ls_structure_factor_coef Fsqd
_refine_ls_weighting_details 'calc w=1/[\s^2^(Fo^2^)+(0.0000P)^2^+27.8242P] where P=(Fo^2^+2Fc^2^)/3'
_refine_ls_weighting_scheme calc
_refine_ls_wR_factor_gt 0.1735
_refine_ls_wR_factor_ref 0.1757
_reflns_number_gt 2818
_reflns_number_total 3170
_reflns_threshold_expression >2sigma(I)
_cod_data_source_file cg300617h_si_001.cif
_cod_data_source_block p1-1
_cod_depositor_comments
;
The following automatic conversions were performed:

'_exptl_absorpt_correction_type' value 'Multi-scan' changed to
'multi-scan' according to
/home/saulius/struct/CIF-dictionaries/cif_core.dic dictionary named
'cif_core.dic' version 2.4.2 from 2011-04-26.

Automatic conversion script
Id: cif_fix_values 1891 2012-01-12 08:04:46Z andrius 
;
_cod_original_cell_volume 945.696(105)
_cod_original_sg_symbol_H-M p-1
_cod_database_code 4506512

loop_
_symmetry_equiv_pos_as_xyz
'x, y, z'
'-x, -y, -z'

loop_
_atom_site_label
_atom_site_type_symbol
_atom_site_fract_x
_atom_site_fract_y
_atom_site_fract_z
_atom_site_U_iso_or_equiv
_atom_site_adp_type
_atom_site_occupancy
_atom_site_symmetry_multiplicity
_atom_site_calc_flag
_atom_site_refinement_flags
Cd1 Cd 0.17333(13) 1.34410(8) 0.45664(7) 0.0226(3) Uani 1 1 d .
Cd2 Cd 0.5000 1.0000 0.5000 0.0259(3) Uani 1 2 d S
O1 O 0.1161(15) 1.2839(9) 0.3138(7) 0.042(3) Uani 1 1 d .
O2 O 0.2015(11) 1.0996(8) 0.4583(6) 0.0255(18) Uani 1 1 d .
O3 O 0.1189(12) 0.6033(8) 0.4789(6) 0.0278(19) Uani 1 1 d .
O4 O 0.2022(13) 0.5533(8) 0.3277(6) 0.032(2) Uani 1 1 d .
O5 O 0.4194(13) 1.0286(9) -0.3454(7) 0.036(2) Uani 1 1 d .
O6 O 0.2343(13) 1.2564(9) -0.3720(6) 0.034(2) Uani 1 1 d .
O7 O 0.4983(13) 0.7525(9) 0.5836(7) 0.038(2) Uani 1 1 d .
O8 O 0.246(4) 0.487(2) 0.1232(16) 0.171(10) Uani 1 1 d .
H8A H 0.2594 0.3979 0.1640 0.205 Uiso 1 1 d R
H8B H 0.2382 0.5099 0.0568 0.205 Uiso 1 1 d R
N1 N 0.3600(17) 0.6055(13) 0.7237(9) 0.042(3) Uani 1 1 d .
C1 C 0.1602(16) 1.0423(12) 0.3093(8) 0.020(2) Uani 1 1 d .
C2 C 0.1577(16) 0.8979(12) 0.3695(9) 0.022(2) Uani 1 1 d .
H2A H 0.1467 0.8682 0.4435 0.027 Uiso 1 1 calc R
C3 C 0.1721(15) 0.7975(12) 0.3174(9) 0.020(2) Uani 1 1 d .
C4 C 0.1910(16) 0.8442(12) 0.2056(9) 0.023(3) Uani 1 1 d .
H4A H 0.2025 0.7771 0.1713 0.028 Uiso 1 1 calc R
C5 C 0.1931(16) 0.9877(12) 0.1449(8) 0.020(2) Uani 1 1 d .
C6 C 0.1738(15) 1.0866(12) 0.1977(9) 0.020(2) Uani 1 1 d .
H6A H 0.1697 1.1843 0.1581 0.024 Uiso 1 1 calc R
C7 C 0.2237(16) 1.0289(12) 0.0258(9) 0.022(2) Uani 1 1 d .
C8 C 0.3395(17) 0.9266(13) -0.0181(9) 0.028(3) Uani 1 1 d .
H8C H 0.3977 0.8332 0.0268 0.033 Uiso 1 1 calc R
C9 C 0.3719(18) 0.9592(14) -0.1284(9) 0.030(3) Uani 1 1 d .
H9A H 0.4491 0.8881 -0.1566 0.035 Uiso 1 1 calc R
C10 C 0.2874(16) 1.0985(12) -0.1945(9) 0.021(2) Uani 1 1 d .
C11 C 0.1710(17) 1.2029(12) -0.1518(9) 0.024(3) Uani 1 1 d .
H11A H 0.1127 1.2961 -0.1969 0.029 Uiso 1 1 calc R
C12 C 0.1402(17) 1.1694(13) -0.0410(9) 0.026(3) Uani 1 1 d .
H12A H 0.0643 1.2407 -0.0127 0.031 Uiso 1 1 calc R
C13 C 0.1568(17) 1.1502(13) 0.3615(9) 0.026(3) Uani 1 1 d .
C14 C 0.1621(16) 0.6454(12) 0.3759(9) 0.026(3) Uani 1 1 d .
C15 C 0.3151(17) 1.1323(13) -0.3148(9) 0.023(3) Uani 1 1 d .
C16 C 0.422(2) 0.7177(17) 0.6807(12) 0.047(4) Uani 1 1 d .
H16A H 0.4131 0.7776 0.7206 0.056 Uiso 1 1 calc R
C17 C 0.276(3) 0.572(2) 0.8346(14) 0.083(7) Uani 1 1 d .
H17A H 0.2766 0.6456 0.8630 0.124 Uiso 1 1 calc R
H17B H 0.3435 0.4761 0.8781 0.124 Uiso 1 1 calc R
H17C H 0.1541 0.5723 0.8342 0.124 Uiso 1 1 calc R
C18 C 0.368(3) 0.5035(19) 0.6697(14) 0.065(5) Uani 1 1 d .
H18A H 0.4238 0.5344 0.5993 0.097 Uiso 1 1 calc R
H18B H 0.2478 0.5028 0.6652 0.097 Uiso 1 1 calc R
H18C H 0.4370 0.4056 0.7090 0.097 Uiso 1 1 calc R

loop_
_atom_site_aniso_label
_atom_site_aniso_U_11
_atom_site_aniso_U_22
_atom_site_aniso_U_33
_atom_site_aniso_U_23
_atom_site_aniso_U_13
_atom_site_aniso_U_12
Cd1 0.0391(5) 0.0129(4) 0.0150(4) -0.0043(3) -0.0009(4) -0.0073(3)
Cd2 0.0373(8) 0.0225(6) 0.0152(6) -0.0092(5) 0.0019(5) -0.0040(5)
O1 0.078(8) 0.022(5) 0.034(5) -0.014(4) -0.010(5) -0.014(5)
O2 0.036(5) 0.024(4) 0.020(4) -0.017(3) 0.003(4) -0.004(4)
O3 0.045(5) 0.019(4) 0.018(4) -0.006(3) -0.010(4) -0.003(4)
O4 0.058(6) 0.018(4) 0.019(4) -0.005(3) 0.002(4) -0.013(4)
O5 0.054(6) 0.028(5) 0.018(4) -0.009(4) 0.009(4) -0.007(4)
O6 0.060(6) 0.029(5) 0.004(4) -0.004(3) -0.007(4) -0.002(4)
O7 0.055(6) 0.023(4) 0.030(5) 0.006(4) -0.007(5) -0.017(4)
O8 0.25(3) 0.152(19) 0.084(14) -0.005(13) 0.021(16) -0.08(2)
N1 0.052(8) 0.045(7) 0.035(7) -0.010(5) 0.013(6) -0.032(6)
C1 0.035(7) 0.019(5) 0.012(5) -0.010(4) -0.002(5) -0.009(5)
C2 0.036(7) 0.019(5) 0.011(5) 0.000(4) 0.000(5) -0.012(5)
C3 0.027(6) 0.018(5) 0.015(6) -0.006(4) -0.003(5) -0.005(4)
C4 0.036(7) 0.017(5) 0.018(6) -0.004(4) -0.007(5) -0.007(5)
C5 0.032(6) 0.020(5) 0.011(5) -0.009(4) 0.004(5) -0.011(5)
C6 0.030(6) 0.015(5) 0.015(6) -0.006(4) 0.000(5) -0.007(5)
C7 0.029(6) 0.029(6) 0.014(6) -0.011(5) 0.007(5) -0.016(5)
C8 0.038(7) 0.026(6) 0.014(6) -0.005(5) 0.002(5) -0.007(5)
C9 0.037(7) 0.035(7) 0.018(6) -0.016(5) 0.007(5) -0.008(6)
C10 0.030(6) 0.027(6) 0.012(5) -0.010(5) 0.004(5) -0.014(5)
C11 0.035(7) 0.021(6) 0.015(6) -0.003(5) -0.003(5) -0.008(5)
C12 0.035(7) 0.026(6) 0.015(6) -0.010(5) 0.004(5) -0.008(5)
C13 0.034(7) 0.030(7) 0.017(6) -0.005(5) -0.003(5) -0.016(5)
C14 0.031(7) 0.016(5) 0.023(6) 0.006(5) 0.002(5) -0.013(5)
C15 0.037(7) 0.029(6) 0.010(5) -0.012(5) 0.000(5) -0.014(5)
C16 0.061(10) 0.049(9) 0.033(8) -0.010(7) 0.009(7) -0.029(8)
C17 0.091(16) 0.098(16) 0.043(11) -0.003(10) 0.021(10) -0.043(13)
C18 0.080(13) 0.063(11) 0.060(11) -0.005(9) -0.011(10) -0.048(10)

loop_
_atom_type_symbol
_atom_type_description
_atom_type_scat_dispersion_real
_atom_type_scat_dispersion_imag
_atom_type_scat_source
C C 0.0033 0.0016 'International Tables Vol C Tables 4.2.6.8 and 6.1.1.4'
H H 0.0000 0.0000 'International Tables Vol C Tables 4.2.6.8 and 6.1.1.4'
Cd Cd -0.8075 1.2024 'International Tables Vol C Tables 4.2.6.8 and 6.1.1.4'
N N 0.0061 0.0033 'International Tables Vol C Tables 4.2.6.8 and 6.1.1.4'
O O 0.0106 0.0060 'International Tables Vol C Tables 4.2.6.8 and 6.1.1.4'

loop_
_geom_angle_atom_site_label_1
_geom_angle_atom_site_label_2
_geom_angle_atom_site_label_3
_geom_angle
_geom_angle_site_symmetry_1
_geom_angle_site_symmetry_3
O6 Cd1 O4 130.0(3) 1_556 1_565
O6 Cd1 O3 84.4(3) 1_556 2_576
O4 Cd1 O3 105.8(3) 1_565 2_576
O6 Cd1 O1 145.0(3) 1_556 .
O4 Cd1 O1 84.0(3) 1_565 .
O3 Cd1 O1 94.6(3) 2_576 .
O6 Cd1 O2 91.3(3) 1_556 .
O4 Cd1 O2 133.7(3) 1_565 .
O3 Cd1 O2 96.9(3) 2_576 .
O1 Cd1 O2 53.9(3) . .
O6 Cd1 O7 86.8(3) 1_556 2_676
O4 Cd1 O7 84.1(3) 1_565 2_676
O3 Cd1 O7 169.6(3) 2_576 2_676
O1 Cd1 O7 89.3(3) . 2_676
O2 Cd1 O7 77.6(3) . 2_676
O6 Cd1 O3 83.3(3) 1_556 1_565
O4 Cd1 O3 53.3(3) 1_565 1_565
O3 Cd1 O3 77.6(3) 2_576 1_565
O1 Cd1 O3 130.8(3) . 1_565
O2 Cd1 O3 172.6(3) . 1_565
O7 Cd1 O3 107.0(3) 2_676 1_565
O6 Cd1 C13 119.0(3) 1_556 .
O4 Cd1 C13 108.3(3) 1_565 .
O3 Cd1 C13 97.1(3) 2_576 .
O1 Cd1 C13 26.2(3) . .
O2 Cd1 C13 27.7(3) . .
O7 Cd1 C13 82.2(3) 2_676 .
O3 Cd1 C13 156.8(3) 1_565 .
O6 Cd1 C14 108.0(3) 1_556 1_565
O4 Cd1 C14 25.7(3) 1_565 1_565
O3 Cd1 C14 92.3(3) 2_576 1_565
O1 Cd1 C14 107.0(3) . 1_565
O2 Cd1 C14 159.4(3) . 1_565
O7 Cd1 C14 95.8(3) 2_676 1_565
O3 Cd1 C14 27.6(3) 1_565 1_565
C13 Cd1 C14 132.7(3) . 1_565
O6 Cd1 Cd2 72.6(2) 1_556 .
O4 Cd1 Cd2 123.9(2) 1_565 .
O3 Cd1 Cd2 129.11(19) 2_576 .
O1 Cd1 Cd2 81.3(2) . .
O2 Cd1 Cd2 41.1(2) . .
O7 Cd1 Cd2 42.05(19) 2_676 .
O3 Cd1 Cd2 140.17(18) 1_565 .
C13 Cd1 Cd2 59.7(3) . .
C14 Cd1 Cd2 137.6(2) 1_565 .
O6 Cd1 Cd1 82.1(2) 1_556 2_586
O4 Cd1 Cd1 75.5(2) 1_565 2_586
O3 Cd1 Cd1 42.3(2) 2_576 2_586
O1 Cd1 Cd1 119.9(2) . 2_586
O2 Cd1 Cd1 139.0(2) . 2_586
O7 Cd1 Cd1 141.6(2) 2_676 2_586
O3 Cd1 Cd1 35.3(2) 1_565 2_586
C13 Cd1 Cd1 134.9(3) . 2_586
C14 Cd1 Cd1 54.0(3) 1_565 2_586
Cd2 Cd1 Cd1 154.45(4) . 2_586
O5 Cd2 O5 180.000(2) 2_675 1_556
O5 Cd2 O2 90.8(3) 2_675 .
O5 Cd2 O2 89.2(3) 1_556 .
O5 Cd2 O2 89.2(3) 2_675 2_676
O5 Cd2 O2 90.8(3) 1_556 2_676
O2 Cd2 O2 180.0(4) . 2_676
O5 Cd2 O7 87.5(3) 2_675 2_676
O5 Cd2 O7 92.5(3) 1_556 2_676
O2 Cd2 O7 82.3(3) . 2_676
O2 Cd2 O7 97.7(3) 2_676 2_676
O5 Cd2 O7 92.5(3) 2_675 .
O5 Cd2 O7 87.5(3) 1_556 .
O2 Cd2 O7 97.7(3) . .
O2 Cd2 O7 82.3(3) 2_676 .
O7 Cd2 O7 180.000(2) 2_676 .
O5 Cd2 Cd1 106.6(2) 2_675 .
O5 Cd2 Cd1 73.4(2) 1_556 .
O2 Cd2 Cd1 43.23(19) . .
O2 Cd2 Cd1 136.77(19) 2_676 .
O7 Cd2 Cd1 45.1(2) 2_676 .
O7 Cd2 Cd1 134.9(2) . .
O5 Cd2 Cd1 73.4(2) 2_675 2_676
O5 Cd2 Cd1 106.6(2) 1_556 2_676
O2 Cd2 Cd1 136.77(19) . 2_676
O2 Cd2 Cd1 43.23(19) 2_676 2_676
O7 Cd2 Cd1 134.9(2) 2_676 2_676
O7 Cd2 Cd1 45.1(2) . 2_676
Cd1 Cd2 Cd1 180.0 . 2_676
C13 O1 Cd1 94.6(7) . .
C13 O2 Cd2 121.7(8) . .
C13 O2 Cd1 91.7(7) . .
Cd2 O2 Cd1 95.6(3) . .
C14 O3 Cd1 121.1(7) . 2_576
C14 O3 Cd1 83.6(6) . 1_545
Cd1 O3 Cd1 102.4(3) 2_576 1_545
C14 O4 Cd1 103.4(7) . 1_545
C15 O5 Cd2 133.9(8) . 1_554
C15 O6 Cd1 131.8(7) . 1_554
C16 O7 Cd2 116.8(9) . .
C16 O7 Cd1 122.7(9) . 2_676
Cd2 O7 Cd1 92.9(3) . 2_676
H8A O8 H8B 120.0 . .
C16 N1 C18 123.3(13) . .
C16 N1 C17 120.9(15) . .
C18 N1 C17 115.8(14) . .
C2 C1 C6 119.8(9) . .
C2 C1 C13 121.3(10) . .
C6 C1 C13 118.9(9) . .
C1 C2 C3 119.5(10) . .
C1 C2 H2A 120.3 . .
C3 C2 H2A 120.3 . .
C4 C3 C2 119.2(10) . .
C4 C3 C14 118.5(10) . .
C2 C3 C14 122.2(10) . .
C5 C4 C3 121.8(10) . .
C5 C4 H4A 119.1 . .
C3 C4 H4A 119.1 . .
C4 C5 C6 118.1(10) . .
C4 C5 C7 119.4(9) . .
C6 C5 C7 122.5(10) . .
C5 C6 C1 121.5(10) . .
C5 C6 H6A 119.3 . .
C1 C6 H6A 119.3 . .
C8 C7 C12 119.1(10) . .
C8 C7 C5 119.6(10) . .
C12 C7 C5 121.3(10) . .
C7 C8 C9 121.8(11) . .
C7 C8 H8C 119.1 . .
C9 C8 H8C 119.1 . .
C10 C9 C8 118.8(11) . .
C10 C9 H9A 120.6 . .
C8 C9 H9A 120.6 . .
C9 C10 C11 120.2(10) . .
C9 C10 C15 119.1(10) . .
C11 C10 C15 120.7(10) . .
C10 C11 C12 120.6(10) . .
C10 C11 H11A 119.7 . .
C12 C11 H11A 119.7 . .
C7 C12 C11 119.5(11) . .
C7 C12 H12A 120.3 . .
C11 C12 H12A 120.3 . .
O1 C13 O2 119.7(11) . .
O1 C13 C1 121.8(10) . .
O2 C13 C1 118.5(10) . .
O1 C13 Cd1 59.2(6) . .
O2 C13 Cd1 60.5(6) . .
C1 C13 Cd1 176.5(9) . .
O4 C14 O3 119.6(9) . .
O4 C14 C3 119.6(10) . .
O3 C14 C3 120.7(11) . .
O4 C14 Cd1 50.8(5) . 1_545
O3 C14 Cd1 68.7(5) . 1_545
C3 C14 Cd1 170.3(9) . 1_545
O6 C15 O5 126.5(10) . .
O6 C15 C10 117.7(10) . .
O5 C15 C10 115.7(10) . .
N1 C16 O7 123.7(14) . .
N1 C16 H16A 118.2 . .
O7 C16 H16A 118.2 . .
N1 C17 H17A 109.5 . .
N1 C17 H17B 109.5 . .
H17A C17 H17B 109.5 . .
N1 C17 H17C 109.5 . .
H17A C17 H17C 109.5 . .
H17B C17 H17C 109.5 . .
N1 C18 H18A 109.5 . .
N1 C18 H18B 109.5 . .
H18A C18 H18B 109.5 . .
N1 C18 H18C 109.5 . .
H18A C18 H18C 109.5 . .
H18B C18 H18C 109.5 . .

loop_
_geom_bond_atom_site_label_1
_geom_bond_atom_site_label_2
_geom_bond_distance
_geom_bond_site_symmetry_2
Cd1 O6 2.234(8) 1_556
Cd1 O4 2.246(8) 1_565
Cd1 O3 2.269(9) 2_576
Cd1 O1 2.381(9) .
Cd1 O2 2.408(7) .
Cd1 O7 2.481(10) 2_676
Cd1 O3 2.642(8) 1_565
Cd1 C13 2.764(12) .
Cd1 C14 2.817(11) 1_565
Cd1 Cd2 3.4985(10) .
Cd1 Cd1 3.8352(18) 2_586
Cd2 O5 2.170(8) 2_675
Cd2 O5 2.170(8) 1_556
Cd2 O2 2.313(8) .
Cd2 O2 2.313(8) 2_676
Cd2 O7 2.346(8) 2_676
Cd2 O7 2.346(8) .
Cd2 Cd1 3.4985(10) 2_676
O1 C13 1.225(14) .
O2 C13 1.286(14) .
O3 C14 1.313(14) .
O3 Cd1 2.269(9) 2_576
O3 Cd1 2.642(8) 1_545
O4 C14 1.257(15) .
O4 Cd1 2.246(8) 1_545
O5 C15 1.258(14) .
O5 Cd2 2.170(8) 1_554
O6 C15 1.232(14) .
O6 Cd1 2.234(8) 1_554
O7 C16 1.312(17) .
O7 Cd1 2.481(10) 2_676
O8 H8A 0.8500 .
O8 H8B 0.8500 .
N1 C16 1.286(18) .
N1 C18 1.45(2) .
N1 C17 1.49(2) .
C1 C2 1.394(15) .
C1 C6 1.403(15) .
C1 C13 1.496(15) .
C2 C3 1.404(15) .
C2 H2A 0.9300 .
C3 C4 1.403(15) .
C3 C14 1.473(14) .
C4 C5 1.386(15) .
C4 H4A 0.9300 .
C5 C6 1.388(15) .
C5 C7 1.503(14) .
C6 H6A 0.9300 .
C7 C8 1.377(17) .
C7 C12 1.387(16) .
C8 C9 1.399(16) .
C8 H8C 0.9300 .
C9 C10 1.378(17) .
C9 H9A 0.9300 .
C10 C11 1.384(16) .
C10 C15 1.524(14) .
C11 C12 1.403(16) .
C11 H11A 0.9300 .
C12 H12A 0.9300 .
C14 Cd1 2.817(10) 1_545
C16 H16A 0.9300 .
C17 H17A 0.9600 .
C17 H17B 0.9600 .
C17 H17C 0.9600 .
C18 H18A 0.9600 .
C18 H18B 0.9600 .
C18 H18C 0.9600 .

loop_
_geom_torsion_atom_site_label_1
_geom_torsion_atom_site_label_2
_geom_torsion_atom_site_label_3
_geom_torsion_atom_site_label_4
_geom_torsion
_geom_torsion_site_symmetry_1
_geom_torsion_site_symmetry_4
O6 Cd1 Cd2 O5 -173.9(4) 1_556 2_675
O4 Cd1 Cd2 O5 -47.0(4) 1_565 2_675
O3 Cd1 Cd2 O5 118.7(4) 2_576 2_675
O1 Cd1 Cd2 O5 29.8(4) . 2_675
O2 Cd1 Cd2 O5 72.8(4) . 2_675
O7 Cd1 Cd2 O5 -68.8(4) 2_676 2_675
O3 Cd1 Cd2 O5 -118.5(4) 1_565 2_675
C13 Cd1 Cd2 O5 45.6(4) . 2_675
C14 Cd1 Cd2 O5 -76.1(5) 1_565 2_675
Cd1 Cd1 Cd2 O5 178.0(3) 2_586 2_675
O6 Cd1 Cd2 O5 6.1(4) 1_556 1_556
O4 Cd1 Cd2 O5 133.0(4) 1_565 1_556
O3 Cd1 Cd2 O5 -61.3(4) 2_576 1_556
O1 Cd1 Cd2 O5 -150.2(4) . 1_556
O2 Cd1 Cd2 O5 -107.2(4) . 1_556
O7 Cd1 Cd2 O5 111.2(4) 2_676 1_556
O3 Cd1 Cd2 O5 61.5(4) 1_565 1_556
C13 Cd1 Cd2 O5 -134.4(4) . 1_556
C14 Cd1 Cd2 O5 103.9(5) 1_565 1_556
Cd1 Cd1 Cd2 O5 -2.0(3) 2_586 1_556
O6 Cd1 Cd2 O2 113.3(4) 1_556 .
O4 Cd1 Cd2 O2 -119.8(4) 1_565 .
O3 Cd1 Cd2 O2 46.0(4) 2_576 .
O1 Cd1 Cd2 O2 -43.0(4) . .
O7 Cd1 Cd2 O2 -141.6(4) 2_676 .
O3 Cd1 Cd2 O2 168.8(4) 1_565 .
C13 Cd1 Cd2 O2 -27.2(4) . .
C14 Cd1 Cd2 O2 -148.8(5) 1_565 .
Cd1 Cd1 Cd2 O2 105.3(3) 2_586 .
O6 Cd1 Cd2 O2 -66.7(4) 1_556 2_676
O4 Cd1 Cd2 O2 60.2(4) 1_565 2_676
O3 Cd1 Cd2 O2 -134.0(4) 2_576 2_676
O1 Cd1 Cd2 O2 137.0(4) . 2_676
O2 Cd1 Cd2 O2 180.0 . 2_676
O7 Cd1 Cd2 O2 38.4(4) 2_676 2_676
O3 Cd1 Cd2 O2 -11.2(4) 1_565 2_676
C13 Cd1 Cd2 O2 152.8(4) . 2_676
C14 Cd1 Cd2 O2 31.2(5) 1_565 2_676
Cd1 Cd1 Cd2 O2 -74.7(3) 2_586 2_676
O6 Cd1 Cd2 O7 -105.1(4) 1_556 2_676
O4 Cd1 Cd2 O7 21.8(4) 1_565 2_676
O3 Cd1 Cd2 O7 -172.5(4) 2_576 2_676
O1 Cd1 Cd2 O7 98.6(4) . 2_676
O2 Cd1 Cd2 O7 141.6(4) . 2_676
O3 Cd1 Cd2 O7 -49.7(4) 1_565 2_676
C13 Cd1 Cd2 O7 114.4(4) . 2_676
C14 Cd1 Cd2 O7 -7.3(5) 1_565 2_676
Cd1 Cd1 Cd2 O7 -113.2(3) 2_586 2_676
O6 Cd1 Cd2 O7 74.9(4) 1_556 .
O4 Cd1 Cd2 O7 -158.2(4) 1_565 .
O3 Cd1 Cd2 O7 7.5(4) 2_576 .
O1 Cd1 Cd2 O7 -81.4(4) . .
O2 Cd1 Cd2 O7 -38.4(4) . .
O7 Cd1 Cd2 O7 180.0 2_676 .
O3 Cd1 Cd2 O7 130.3(4) 1_565 .
C13 Cd1 Cd2 O7 -65.6(4) . .
C14 Cd1 Cd2 O7 172.7(5) 1_565 .
Cd1 Cd1 Cd2 O7 66.8(3) 2_586 .
O6 Cd1 Cd2 Cd1 -37(100) 1_556 2_676
O4 Cd1 Cd2 Cd1 90(100) 1_565 2_676
O3 Cd1 Cd2 Cd1 -104(100) 2_576 2_676
O1 Cd1 Cd2 Cd1 167(100) . 2_676
O2 Cd1 Cd2 Cd1 -150(100) . 2_676
O7 Cd1 Cd2 Cd1 68(100) 2_676 2_676
O3 Cd1 Cd2 Cd1 19(100) 1_565 2_676
C13 Cd1 Cd2 Cd1 -177(100) . 2_676
C14 Cd1 Cd2 Cd1 61(100) 1_565 2_676
Cd1 Cd1 Cd2 Cd1 -45(100) 2_586 2_676
O6 Cd1 O1 C13 -9.7(12) 1_556 .
O4 Cd1 O1 C13 157.9(9) 1_565 .
O3 Cd1 O1 C13 -96.6(8) 2_576 .
O2 Cd1 O1 C13 -1.5(7) . .
O7 Cd1 O1 C13 73.7(8) 2_676 .
O3 Cd1 O1 C13 -174.2(7) 1_565 .
C14 Cd1 O1 C13 169.6(8) 1_565 .
Cd2 Cd1 O1 C13 32.2(8) . .
Cd1 Cd1 O1 C13 -132.6(8) 2_586 .
O5 Cd2 O2 C13 -18.2(8) 2_675 .
O5 Cd2 O2 C13 161.8(8) 1_556 .
O2 Cd2 O2 C13 -144(100) 2_676 .
O7 Cd2 O2 C13 69.2(8) 2_676 .
O7 Cd2 O2 C13 -110.8(8) . .
Cd1 Cd2 O2 C13 95.5(8) . .
Cd1 Cd2 O2 C13 -84.5(8) 2_676 .
O5 Cd2 O2 Cd1 -113.7(3) 2_675 .
O5 Cd2 O2 Cd1 66.3(3) 1_556 .
O2 Cd2 O2 Cd1 120(100) 2_676 .
O7 Cd2 O2 Cd1 -26.4(3) 2_676 .
O7 Cd2 O2 Cd1 153.6(3) . .
Cd1 Cd2 O2 Cd1 180.0 2_676 .
O6 Cd1 O2 C13 176.7(7) 1_556 .
O4 Cd1 O2 C13 -27.6(9) 1_565 .
O3 Cd1 O2 C13 92.1(7) 2_576 .
O1 Cd1 O2 C13 1.4(7) . .
O7 Cd1 O2 C13 -96.8(7) 2_676 .
O3 Cd1 O2 C13 134(2) 1_565 .
C14 Cd1 O2 C13 -23.6(13) 1_565 .
Cd2 Cd1 O2 C13 -122.1(8) . .
Cd1 Cd1 O2 C13 97.3(7) 2_586 .
O6 Cd1 O2 Cd2 -61.2(3) 1_556 .
O4 Cd1 O2 Cd2 94.5(4) 1_565 .
O3 Cd1 O2 Cd2 -145.8(3) 2_576 .
O1 Cd1 O2 Cd2 123.5(5) . .
O7 Cd1 O2 Cd2 25.2(3) 2_676 .
O3 Cd1 O2 Cd2 -104(2) 1_565 .
C13 Cd1 O2 Cd2 122.1(8) . .
C14 Cd1 O2 Cd2 98.5(9) 1_565 .
Cd1 Cd1 O2 Cd2 -140.68(17) 2_586 .
O5 Cd2 O7 C16 -167.4(10) 2_675 .
O5 Cd2 O7 C16 12.6(10) 1_556 .
O2 Cd2 O7 C16 -76.3(10) . .
O2 Cd2 O7 C16 103.7(10) 2_676 .
O7 Cd2 O7 C16 43(100) 2_676 .
Cd1 Cd2 O7 C16 -50.9(11) . .
Cd1 Cd2 O7 C16 129.1(11) 2_676 .
O5 Cd2 O7 Cd1 63.4(4) 2_675 2_676
O5 Cd2 O7 Cd1 -116.6(4) 1_556 2_676
O2 Cd2 O7 Cd1 154.6(3) . 2_676
O2 Cd2 O7 Cd1 -25.4(3) 2_676 2_676
O7 Cd2 O7 Cd1 -86(100) 2_676 2_676
Cd1 Cd2 O7 Cd1 180.0 . 2_676
C6 C1 C2 C3 1.1(18) . .
C13 C1 C2 C3 -176.2(11) . .
C1 C2 C3 C4 0.8(17) . .
C1 C2 C3 C14 -177.2(11) . .
C2 C3 C4 C5 -1.0(18) . .
C14 C3 C4 C5 177.0(11) . .
C3 C4 C5 C6 -0.7(18) . .
C3 C4 C5 C7 176.8(11) . .
C4 C5 C6 C1 2.8(17) . .
C7 C5 C6 C1 -174.7(11) . .
C2 C1 C6 C5 -3.0(18) . .
C13 C1 C6 C5 174.4(11) . .
C4 C5 C7 C8 -35.5(16) . .
C6 C5 C7 C8 141.9(12) . .
C4 C5 C7 C12 145.8(12) . .
C6 C5 C7 C12 -36.8(17) . .
C12 C7 C8 C9 -1.6(18) . .
C5 C7 C8 C9 179.7(11) . .
C7 C8 C9 C10 1.0(19) . .
C8 C9 C10 C11 -0.8(18) . .
C8 C9 C10 C15 -177.1(11) . .
C9 C10 C11 C12 1.2(18) . .
C15 C10 C11 C12 177.4(10) . .
C8 C7 C12 C11 1.9(17) . .
C5 C7 C12 C11 -179.4(11) . .
C10 C11 C12 C7 -1.7(18) . .
Cd1 O1 C13 O2 2.6(13) . .
Cd1 O1 C13 C1 -176.1(10) . .
Cd2 O2 C13 O1 -100.2(13) . .
Cd1 O2 C13 O1 -2.5(13) . .
Cd2 O2 C13 C1 78.4(12) . .
Cd1 O2 C13 C1 176.1(10) . .
Cd2 O2 C13 Cd1 -97.7(6) . .
C2 C1 C13 O1 -162.3(13) . .
C6 C1 C13 O1 20.4(18) . .
C2 C1 C13 O2 19.1(18) . .
C6 C1 C13 O2 -158.3(11) . .
C2 C1 C13 Cd1 92(13) . .
C6 C1 C13 Cd1 -85(13) . .
O6 Cd1 C13 O1 173.7(8) 1_556 .
O4 Cd1 C13 O1 -23.2(9) 1_565 .
O3 Cd1 C13 O1 86.1(8) 2_576 .
O2 Cd1 C13 O1 177.4(13) . .
O7 Cd1 C13 O1 -104.4(8) 2_676 .
O3 Cd1 C13 O1 11.2(14) 1_565 .
C14 Cd1 C13 O1 -13.6(10) 1_565 .
Cd2 Cd1 C13 O1 -142.3(9) . .
Cd1 Cd1 C13 O1 64.4(9) 2_586 .
O6 Cd1 C13 O2 -3.8(8) 1_556 .
O4 Cd1 C13 O2 159.4(7) 1_565 .
O3 Cd1 C13 O2 -91.3(7) 2_576 .
O1 Cd1 C13 O2 -177.4(13) . .
O7 Cd1 C13 O2 78.2(7) 2_676 .
O3 Cd1 C13 O2 -166.3(7) 1_565 .
C14 Cd1 C13 O2 168.9(6) 1_565 .
Cd2 Cd1 C13 O2 40.2(6) . .
Cd1 Cd1 C13 O2 -113.1(6) 2_586 .
O6 Cd1 C13 C1 -79(13) 1_556 .
O4 Cd1 C13 C1 84(13) 1_565 .
O3 Cd1 C13 C1 -167(13) 2_576 .
O1 Cd1 C13 C1 107(13) . .
O2 Cd1 C13 C1 -75(13) . .
O7 Cd1 C13 C1 3(13) 2_676 .
O3 Cd1 C13 C1 118(13) 1_565 .
C14 Cd1 C13 C1 94(13) 1_565 .
Cd2 Cd1 C13 C1 -35(13) . .
Cd1 Cd1 C13 C1 172(13) 2_586 .
Cd1 O4 C14 O3 0.5(13) 1_545 .
Cd1 O4 C14 C3 177.8(9) 1_545 .
Cd1 O3 C14 O4 -101.1(11) 2_576 .
Cd1 O3 C14 O4 -0.4(11) 1_545 .
Cd1 O3 C14 C3 81.7(12) 2_576 .
Cd1 O3 C14 C3 -177.6(11) 1_545 .
Cd1 O3 C14 Cd1 -100.7(6) 2_576 1_545
C4 C3 C14 O4 12.5(17) . .
C2 C3 C14 O4 -169.4(11) . .
C4 C3 C14 O3 -170.3(11) . .
C2 C3 C14 O3 7.8(18) . .
C4 C3 C14 Cd1 23(6) . 1_545
C2 C3 C14 Cd1 -159(4) . 1_545
Cd1 O6 C15 O5 17(2) 1_554 .
Cd1 O6 C15 C10 -162.9(8) 1_554 .
Cd2 O5 C15 O6 -4(2) 1_554 .
Cd2 O5 C15 C10 175.3(8) 1_554 .
C9 C10 C15 O6 178.1(12) . .
C11 C10 C15 O6 1.8(16) . .
C9 C10 C15 O5 -1.6(16) . .
C11 C10 C15 O5 -177.9(11) . .
C18 N1 C16 O7 0(3) . .
C17 N1 C16 O7 179.7(16) . .
Cd2 O7 C16 N1 157.2(13) . .
Cd1 O7 C16 N1 -89.8(17) 2_676 .
